data_7201555
loop_
_publ_author_name
'Chopra, Deepak'
'Guru Row, T. N.'

_publ_section_title
;
 Evaluation of the interchangeability of C--H and C--F groups: insights
 from crystal packing in a series of isomeric fluorinated benzanilides
;
_journal_issue 1
_journal_name_full CrystEngComm
_journal_page_first 54
_journal_paper_doi 10.1039/b709938j
_journal_volume 10
_journal_year 2008
_chemical_compound_source 'see text'
_chemical_formula_moiety 'C13 H9 F2 N O'
_chemical_formula_sum 'C13 H9 F2 N O'
_chemical_formula_weight 233.21
_chemical_name_systematic ?
_space_group_IT_number 29
_symmetry_cell_setting orthorhombic
_symmetry_Int_Tables_number 29
_symmetry_space_group_name_Hall 'P 2c -2ac'
_symmetry_space_group_name_H-M 'P c a 21'
_atom_sites_solution_hydrogens geom
_atom_sites_solution_primary direct
_atom_sites_solution_secondary difmap
_cell_angle_alpha 90
_cell_angle_beta 90
_cell_angle_gamma 90
_cell_formula_units_Z 4
_cell_length_a 24.660(5)
_cell_length_b 5.2031(12)
_cell_length_c 8.2440(18)
_cell_measurement_reflns_used 685
_cell_measurement_temperature 290(2)
_cell_measurement_theta_max 25.4
_cell_measurement_theta_min 1.4
_cell_volume 1057.8(4)
_computing_cell_refinement SMART
_computing_data_collection 'SMART (Bruker, 1998)'
_computing_data_reduction 'SAINT (Bruker, 1998)'
_computing_molecular_graphics 'Ortep-3 for Windows (Farrugia, 1997) and CAMERON (Watkin et al., 1993)'
_computing_publication_material 'PLATON (Spek, 2003)'
_computing_structure_refinement 'SHELXL-97 (Sheldrick, 1997)'
_computing_structure_solution 'SIR92 (Altomare et al., 1993)'
_diffrn_ambient_temperature 290(2)
_diffrn_measured_fraction_theta_full 0.984
_diffrn_measured_fraction_theta_max 0.984
_diffrn_measurement_device_type 'Bruker SMART APEX CCD area detector'
_diffrn_measurement_method '\f and \w scans'
_diffrn_radiation_monochromator graphite
_diffrn_radiation_source 'fine-focus sealed tube'
_diffrn_radiation_type MoK\a
_diffrn_radiation_wavelength 0.71073
_diffrn_reflns_av_R_equivalents 0.0706
_diffrn_reflns_av_sigmaI/netI 0.0700
_diffrn_reflns_limit_h_max 28
_diffrn_reflns_limit_h_min -29
_diffrn_reflns_limit_k_max 6
_diffrn_reflns_limit_k_min -6
_diffrn_reflns_limit_l_max 9
_diffrn_reflns_limit_l_min -9
_diffrn_reflns_number 6748
_diffrn_reflns_reduction_process
;
;
_diffrn_reflns_theta_full 25.00
_diffrn_reflns_theta_max 25.00
_diffrn_reflns_theta_min 1.65
_exptl_absorpt_coefficient_mu 0.117
_exptl_absorpt_correction_T_max 0.9907
_exptl_absorpt_correction_T_min 0.9255
_exptl_absorpt_correction_type multi-scan
_exptl_absorpt_process_details '(SADABS; Sheldrick, 1996)'
_exptl_crystal_colour colorless
_exptl_crystal_density_diffrn 1.464
_exptl_crystal_density_method 'Not Measured'
_exptl_crystal_description plates
_exptl_crystal_F_000 480
_exptl_crystal_size_max 0.50
_exptl_crystal_size_mid 0.38
_exptl_crystal_size_min 0.08
_refine_diff_density_max 0.238
_refine_diff_density_min -0.238
_refine_diff_density_rms 0.046
_refine_ls_extinction_method none
_refine_ls_goodness_of_fit_ref 1.148
_refine_ls_hydrogen_treatment constr
_refine_ls_matrix_type full
_refine_ls_number_parameters 155
_refine_ls_number_reflns 1796
_refine_ls_number_restraints 1
_refine_ls_restrained_S_all 1.148
_refine_ls_R_factor_all 0.1259
_refine_ls_R_factor_gt 0.0853
_refine_ls_shift/su_max 0.001
_refine_ls_shift/su_mean 0.000
_refine_ls_structure_factor_coef Fsqd
_refine_ls_weighting_details 'calc w=1/[\s^2^(Fo^2^)+(0.0397P)^2^+0.7164P] where P=(Fo^2^+2Fc^2^)/3'
_refine_ls_weighting_scheme calc
_refine_ls_wR_factor_gt 0.1356
_refine_ls_wR_factor_ref 0.1494
_reflns_number_gt 1291
_reflns_number_total 1796
_reflns_threshold_expression >2sigma(I)
_cod_data_source_file b709938j.txt
_cod_data_source_block dc2_1am
_cod_depositor_comments
;
The following automatic conversions were performed:
'_symmetry_cell_setting' value 'Orthorhombic' changed to 'orthorhombic'
according to '/home/saulius/struct/CIF-dictionaries/cif_core.dic'
dictionary named 'cif_core.dic' version 2.4.1 from 2010-06-29.

Automatic conversion script
Id: cif_fix_enum 1527 2010-12-29 10:47:43Z saulius 
;
_cod_database_code 7201555

loop_
_symmetry_equiv_pos_site_id
_symmetry_equiv_pos_as_xyz
1 x,y,z
2 -x,-y,1/2+z
3 1/2-x,y,1/2+z
4 1/2+x,-y,z

loop_
_atom_site_label
_atom_site_type_symbol
_atom_site_fract_x
_atom_site_fract_y
_atom_site_fract_z
_atom_site_U_iso_or_equiv
_atom_site_adp_type
_atom_site_occupancy
_atom_site_symmetry_multiplicity
_atom_site_calc_flag
_atom_site_refinement_flags
_atom_site_disorder_assembly
_atom_site_disorder_group
F1 F -0.03373(14) -0.0139(7) 0.8954(5) 0.0654(11) Uani 1 1 d . . .
O1 O 0.03761(13) 0.6150(6) 0.6899(6) 0.0589(12) Uani 1 1 d . . .
F2 F 0.22522(13) 0.5366(8) 0.5750(6) 0.0891(14) Uani 1 1 d . . .
N1 N 0.05370(15) 0.1926(7) 0.7342(6) 0.0373(10) Uani 1 1 d . . .
C7 C 0.11101(19) 0.1972(9) 0.7357(8) 0.0389(12) Uani 1 1 d . . .
C6 C -0.0643(2) 0.1539(10) 0.8071(7) 0.0395(13) Uani 1 1 d . . .
C5 C -0.1197(2) 0.1256(11) 0.8195(8) 0.0539(17) Uani 1 1 d . . .
H5 H -0.1348 -0.0041 0.8824 0.065 Uiso 1 1 calc R . .
C12 C 0.1370(2) 0.0093(10) 0.8220(8) 0.0488(16) Uani 1 1 d . . .
H12 H 0.1166 -0.1112 0.8786 0.059 Uiso 1 1 calc R . .
C3 C -0.1283(2) 0.4879(10) 0.6441(7) 0.0484(16) Uani 1 1 d . . .
H3 H -0.1500 0.6008 0.5856 0.058 Uiso 1 1 calc R . .
C4 C -0.1522(2) 0.2975(10) 0.7347(9) 0.0495(14) Uani 1 1 d . . .
H4 H -0.1897 0.2838 0.7394 0.059 Uiso 1 1 calc R . .
C1 C -0.03992(19) 0.3444(8) 0.7208(7) 0.0384(12) Uani 1 1 d . . .
C2 C -0.0738(2) 0.5140(10) 0.6385(7) 0.0439(15) Uani 1 1 d . . .
H2 H -0.0587 0.6475 0.5786 0.053 Uiso 1 1 calc R . .
C13 C 0.02036(19) 0.3980(9) 0.7169(7) 0.0395(12) Uani 1 1 d . . .
C9 C 0.1955(2) 0.3586(12) 0.6563(9) 0.0592(19) Uani 1 1 d . . .
C10 C 0.2230(2) 0.1782(12) 0.7430(10) 0.069(2) Uani 1 1 d . . .
H10 H 0.2607 0.1782 0.7457 0.083 Uiso 1 1 calc R . .
C11 C 0.1936(2) -0.0057(12) 0.8272(10) 0.070(2) Uani 1 1 d . . .
H11 H 0.2110 -0.1350 0.8853 0.084 Uiso 1 1 calc R . .
C8 C 0.1411(2) 0.3785(10) 0.6476(7) 0.0457(15) Uani 1 1 d . . .
H8 H 0.1244 0.5059 0.5863 0.055 Uiso 1 1 calc R . .
H1N H 0.0413 0.0149 0.7758 0.068(18) Uiso 1 1 d R . .

loop_
_atom_site_aniso_label
_atom_site_aniso_U_11
_atom_site_aniso_U_22
_atom_site_aniso_U_33
_atom_site_aniso_U_23
_atom_site_aniso_U_13
_atom_site_aniso_U_12
F1 0.071(2) 0.057(2) 0.068(2) 0.0257(18) 0.0127(19) 0.0051(19)
O1 0.040(2) 0.0284(19) 0.108(4) 0.017(2) 0.008(2) -0.0090(17)
F2 0.062(2) 0.089(3) 0.117(4) 0.013(3) 0.013(2) -0.015(2)
N1 0.039(2) 0.029(2) 0.044(3) -0.003(2) -0.005(2) 0.0017(19)
C7 0.040(3) 0.030(3) 0.047(3) -0.010(3) -0.003(3) 0.006(2)
C6 0.045(3) 0.031(3) 0.042(3) 0.003(3) 0.002(3) 0.009(3)
C5 0.055(4) 0.037(3) 0.069(5) 0.007(4) 0.007(4) -0.012(3)
C12 0.039(3) 0.034(3) 0.073(5) -0.005(3) -0.005(3) 0.002(3)
C3 0.039(3) 0.047(4) 0.060(4) -0.003(3) -0.012(3) 0.012(3)
C4 0.032(3) 0.048(3) 0.068(4) -0.010(4) 0.008(4) -0.006(3)
C1 0.047(3) 0.025(3) 0.043(3) 0.001(3) 0.003(3) -0.009(2)
C2 0.046(3) 0.044(3) 0.042(4) 0.012(3) 0.003(3) 0.008(3)
C13 0.044(3) 0.035(3) 0.039(3) 0.008(3) 0.015(3) -0.010(2)
C9 0.056(4) 0.047(4) 0.075(5) 0.011(4) 0.024(3) -0.005(3)
C10 0.040(3) 0.067(4) 0.100(6) -0.010(5) 0.006(4) 0.004(3)
C11 0.056(4) 0.055(4) 0.099(6) -0.017(4) 0.003(4) -0.001(3)
C8 0.043(3) 0.037(3) 0.057(4) -0.004(3) -0.008(3) -0.002(3)

loop_
_atom_type_symbol
_atom_type_description
_atom_type_scat_dispersion_real
_atom_type_scat_dispersion_imag
_atom_type_scat_source
O O 0.0106 0.0060 'International Tables Vol C Tables 4.2.6.8 and 6.1.1.4'
N N 0.0061 0.0033 'International Tables Vol C Tables 4.2.6.8 and 6.1.1.4'
F F 0.0171 0.0103 'International Tables Vol C Tables 4.2.6.8 and 6.1.1.4'
H H 0.0000 0.0000 'International Tables Vol C Tables 4.2.6.8 and 6.1.1.4'
C C 0.0033 0.0016 'International Tables Vol C Tables 4.2.6.8 and 6.1.1.4'

loop_
_geom_angle_atom_site_label_1
_geom_angle_atom_site_label_2
_geom_angle_atom_site_label_3
_geom_angle
_geom_angle_site_symmetry_1
_geom_angle_site_symmetry_3
_geom_angle_publ_flag
C13 N1 C7 126.4(4) . . ?
C13 N1 H1N 124.1 . . ?
C7 N1 H1N 108.0 . . ?
C12 C7 C8 120.0(5) . . ?
C12 C7 N1 117.5(5) . . ?
C8 C7 N1 122.4(5) . . ?
C1 C6 F1 120.0(5) . . ?
C1 C6 C5 123.7(5) . . ?
F1 C6 C5 116.1(5) . . ?
C6 C5 C4 117.8(5) . . ?
C6 C5 H5 121.1 . . ?
C4 C5 H5 121.1 . . ?
C7 C12 C11 121.6(6) . . ?
C7 C12 H12 119.2 . . ?
C11 C12 H12 119.2 . . ?
C2 C3 C4 121.1(5) . . ?
C2 C3 H3 119.4 . . ?
C4 C3 H3 119.4 . . ?
C3 C4 C5 119.4(5) . . ?
C3 C4 H4 120.3 . . ?
C5 C4 H4 120.3 . . ?
C6 C1 C2 116.9(5) . . ?
C6 C1 C13 125.5(5) . . ?
C2 C1 C13 117.5(4) . . ?
C3 C2 C1 121.1(5) . . ?
C3 C2 H2 119.5 . . ?
C1 C2 H2 119.5 . . ?
O1 C13 N1 122.3(4) . . ?
O1 C13 C1 120.9(4) . . ?
N1 C13 C1 116.6(4) . . ?
C8 C9 F2 117.2(6) . . ?
C8 C9 C10 125.3(6) . . ?
F2 C9 C10 117.5(6) . . ?
C9 C10 C11 118.6(6) . . ?
C9 C10 H10 120.7 . . ?
C11 C10 H10 120.7 . . ?
C10 C11 C12 117.9(7) . . ?
C10 C11 H11 121.1 . . ?
C12 C11 H11 121.1 . . ?
C9 C8 C7 116.6(5) . . ?
C9 C8 H8 121.7 . . ?
C7 C8 H8 121.7 . . ?

loop_
_geom_bond_atom_site_label_1
_geom_bond_atom_site_label_2
_geom_bond_distance
_geom_bond_site_symmetry_2
_geom_bond_publ_flag
F1 C6 1.365(6) . ?
O1 C13 1.227(5) . ?
F2 C9 1.358(7) . ?
N1 C13 1.356(6) . ?
N1 C7 1.413(6) . ?
N1 H1N 1.0326 . ?
C7 C12 1.369(7) . ?
C7 C8 1.404(7) . ?
C6 C1 1.360(7) . ?
C6 C5 1.377(7) . ?
C5 C4 1.389(8) . ?
C5 H5 0.9300 . ?
C12 C11 1.398(8) . ?
C12 H12 0.9300 . ?
C3 C2 1.352(8) . ?
C3 C4 1.373(7) . ?
C3 H3 0.9300 . ?
C4 H4 0.9300 . ?
C1 C2 1.392(7) . ?
C1 C13 1.513(6) . ?
C2 H2 0.9300 . ?
C9 C8 1.347(8) . ?
C9 C10 1.360(8) . ?
C10 C11 1.387(9) . ?
C10 H10 0.9300 . ?
C11 H11 0.9300 . ?
C8 H8 0.9300 . ?

loop_
_geom_torsion_atom_site_label_1
_geom_torsion_atom_site_label_2
_geom_torsion_atom_site_label_3
_geom_torsion_atom_site_label_4
_geom_torsion
_geom_torsion_site_symmetry_1
_geom_torsion_site_symmetry_2
_geom_torsion_site_symmetry_3
_geom_torsion_site_symmetry_4
_geom_torsion_publ_flag
C13 N1 C7 C12 151.6(6) . . . . ?
C13 N1 C7 C8 -31.1(9) . . . . ?
C1 C6 C5 C4 2.0(9) . . . . ?
F1 C6 C5 C4 178.3(6) . . . . ?
C8 C7 C12 C11 1.0(9) . . . . ?
N1 C7 C12 C11 178.4(6) . . . . ?
C2 C3 C4 C5 -1.3(9) . . . . ?
C6 C5 C4 C3 -0.5(9) . . . . ?
F1 C6 C1 C2 -177.7(5) . . . . ?
C5 C6 C1 C2 -1.6(9) . . . . ?
F1 C6 C1 C13 -2.3(8) . . . . ?
C5 C6 C1 C13 173.8(6) . . . . ?
C4 C3 C2 C1 1.8(9) . . . . ?
C6 C1 C2 C3 -0.4(9) . . . . ?
C13 C1 C2 C3 -176.1(5) . . . . ?
C7 N1 C13 O1 4.7(9) . . . . ?
C7 N1 C13 C1 -179.4(6) . . . . ?
C6 C1 C13 O1 -152.7(6) . . . . ?
C2 C1 C13 O1 22.7(9) . . . . ?
C6 C1 C13 N1 31.4(8) . . . . ?
C2 C1 C13 N1 -153.2(5) . . . . ?
C8 C9 C10 C11 1.6(11) . . . . ?
F2 C9 C10 C11 180.0(6) . . . . ?
C9 C10 C11 C12 -1.8(10) . . . . ?
C7 C12 C11 C10 0.6(10) . . . . ?
F2 C9 C8 C7 -178.4(5) . . . . ?
C10 C9 C8 C7 0.0(10) . . . . ?
C12 C7 C8 C9 -1.3(8) . . . . ?
N1 C7 C8 C9 -178.5(5) . . . . ?

loop_
_cod_related_entry_id
_cod_related_entry_database
_cod_related_entry_code
1 ChemSpider 686953
